data_4102984
loop_
_publ_author_name
'Philip P. Fontaine'
'Brendan L. Yonke'
'Peter Y. Zavalij'
'Lawrence R. Sita'

_publ_section_title
;
 Dinitrogen Complexation and Extent of N\\tbN Activation within the Group
 6 "End-On-Bridged" Dinuclear Complexes,
 {(\h5-C5Me5)M[N(i-Pr)C(Me)N(i-Pr)]}2(\m-\h1:\h1-N2) (M = Mo and W)
;
_journal_name_full 'Journal of the American Chemical Society'
_journal_page_first 12273
_journal_page_last 12285
_journal_paper_doi 10.1021/ja100469f
_journal_volume 132
_journal_year 2010
_chemical_formula_moiety 'C36 H66 Mo2 N6'
_chemical_formula_sum 'C36 H66 Mo2 N6'
_chemical_formula_weight 774.83
_chemical_name_common cmpd4
_space_group_IT_number 14
_symmetry_cell_setting monoclinic
_symmetry_space_group_name_Hall '-P 2yn'
_symmetry_space_group_name_H-M 'P 1 21/n 1'
_atom_sites_solution_hydrogens geom
_atom_sites_solution_primary direct
_atom_sites_solution_secondary difmap
_audit_creation_method 'SHELXL-97 & ZCIF'
_cell_angle_alpha 90.00
_cell_angle_beta 104.5010(10)
_cell_angle_gamma 90.00
_cell_formula_units_Z 2
_cell_length_a 9.6215(5)
_cell_length_b 15.9429(8)
_cell_length_c 13.0610(6)
_cell_measurement_reflns_used 4817
_cell_measurement_temperature 220(2)
_cell_measurement_theta_max 29.2
_cell_measurement_theta_min 2.4
_cell_volume 1939.66(17)
_computing_cell_refinement 'SAINT (Bruker, 1999)'
_computing_data_collection 'SMART (Bruker, 1999)'
_computing_data_reduction SAINT
_computing_molecular_graphics 'XSHEL (Bruker, 1999)'
_computing_publication_material SHELXL-97
_computing_structure_refinement 'SHELXL-97 (Sheldrick, 1997)'
_computing_structure_solution 'SHELXS-97 (Sheldrick, 1990)'
_diffrn_ambient_temperature 220(2)
_diffrn_detector 'CCD area detector'
_diffrn_detector_area_resol_mean 8.33
_diffrn_detector_type 'Bruker Smart1000'
_diffrn_measured_fraction_theta_full 0.998
_diffrn_measured_fraction_theta_max 0.998
_diffrn_measurement_details 306,606,606,606
_diffrn_measurement_device_type 'three-circle diffractometer'
_diffrn_measurement_method 'omega scans'
_diffrn_measurement_specimen_support 'glass capillary'
_diffrn_orient_matrix_type standard
_diffrn_orient_matrix_UB_11 -0.0425059
_diffrn_orient_matrix_UB_12 0.0068385
_diffrn_orient_matrix_UB_13 -0.0776497
_diffrn_orient_matrix_UB_21 0.0440517
_diffrn_orient_matrix_UB_22 -0.0543945
_diffrn_orient_matrix_UB_23 -0.0134555
_diffrn_orient_matrix_UB_31 -0.0881896
_diffrn_orient_matrix_UB_32 -0.0304756
_diffrn_orient_matrix_UB_33 0.0066003
_diffrn_radiation_monochromator graphite
_diffrn_radiation_source 'fine-focus sealed tube'
_diffrn_radiation_type MoK\a
_diffrn_radiation_wavelength 0.71073
_diffrn_reflns_av_R_equivalents 0.0250
_diffrn_reflns_av_sigmaI/netI 0.0203
_diffrn_reflns_limit_h_max 12
_diffrn_reflns_limit_h_min -12
_diffrn_reflns_limit_k_max 20
_diffrn_reflns_limit_k_min -20
_diffrn_reflns_limit_l_max 16
_diffrn_reflns_limit_l_min -16
_diffrn_reflns_number 17542
_diffrn_reflns_theta_full 27.49
_diffrn_reflns_theta_max 27.49
_diffrn_reflns_theta_min 2.53
_diffrn_source_current 40
_diffrn_source_voltage 50
_diffrn_standards_decay_% 0
_exptl_absorpt_coefficient_mu 0.678
_exptl_absorpt_correction_T_max 0.944
_exptl_absorpt_correction_T_min 0.795
_exptl_absorpt_correction_type multi-scan
_exptl_absorpt_process_details 'SADABS (Sheldrick, 1996)'
_exptl_crystal_colour black
_exptl_crystal_density_diffrn 1.327
_exptl_crystal_density_method not-measured
_exptl_crystal_description prism
_exptl_crystal_F_000 816
_exptl_crystal_id cmpd_4
_exptl_crystal_size_max 0.25
_exptl_crystal_size_mid 0.21
_exptl_crystal_size_min 0.085
_refine_diff_density_max 1.061
_refine_diff_density_min -0.927
_refine_diff_density_rms 0.058
_refine_ls_extinction_method none
_refine_ls_goodness_of_fit_ref 0.999
_refine_ls_hydrogen_treatment refU
_refine_ls_matrix_type full
_refine_ls_number_parameters 245
_refine_ls_number_reflns 4450
_refine_ls_number_restraints 0
_refine_ls_restrained_S_all 1.000
_refine_ls_R_factor_all 0.0327
_refine_ls_R_factor_gt 0.0258
_refine_ls_shift/su_max 0.001
_refine_ls_shift/su_mean 0.000
_refine_ls_structure_factor_coef Fsqd
_refine_ls_weighting_details 'w=1/[\s^2^(Fo^2^)+(0.01P)^2^+2.33P], P=(max(Fo^2^,0)+2Fc^2^)/3'
_refine_ls_weighting_scheme calc
_refine_ls_wR_factor_gt 0.0551
_refine_ls_wR_factor_ref 0.0580
_reflns_number_gt 3870
_reflns_number_total 4450
_reflns_threshold_expression >2sigma(I)
_cod_data_source_file ja100469f_si_007.cif
_cod_data_source_block cmpd_11
_cod_database_code 4102984

loop_
_symmetry_equiv_pos_as_xyz
'x, y, z'
'-x+1/2, y+1/2, -z+1/2'
'-x, -y, -z'
'x-1/2, -y-1/2, z-1/2'

loop_
_atom_site_label
_atom_site_type_symbol
_atom_site_fract_x
_atom_site_fract_y
_atom_site_fract_z
_atom_site_U_iso_or_equiv
_atom_site_adp_type
_atom_site_occupancy
_atom_site_symmetry_multiplicity
_atom_site_calc_flag
_atom_site_refinement_flags
Mo1 Mo 0.599999(17) 0.107828(10) 0.401481(13) 0.02780(5) Uani 1 1 d U
H1 H 0.614(3) 0.1637(17) 0.515(2) 0.062(8) Uiso 1 1 d .
N1 N 0.51323(16) 0.02825(10) 0.47433(12) 0.0285(3) Uani 1 1 d U
N11 N 0.45116(19) 0.20343(11) 0.33314(13) 0.0348(4) Uani 1 1 d .
N12 N 0.42939(18) 0.08032(11) 0.25518(13) 0.0339(4) Uani 1 1 d .
C10 C 0.3623(2) 0.15021(14) 0.26850(16) 0.0348(4) Uani 1 1 d .
C11 C 0.2037(2) 0.16597(17) 0.2247(2) 0.0480(6) Uani 1 1 d .
H11A H 0.1673 0.1297 0.1643 0.079(10) Uiso 1 1 calc R
H11B H 0.1885 0.2241 0.2029 0.083(10) Uiso 1 1 calc R
H11C H 0.1533 0.1542 0.2788 0.086(11) Uiso 1 1 calc R
C12 C 0.4009(3) 0.28226(14) 0.36894(19) 0.0427(5) Uani 1 1 d .
H12 H 0.3244 0.3051 0.3102 0.041(6) Uiso 1 1 calc R
C13 C 0.3379(4) 0.26951(19) 0.4637(2) 0.0631(8) Uani 1 1 d .
H13A H 0.2547 0.2331 0.4440 0.077(11) Uiso 1 1 calc R
H13B H 0.3096 0.3233 0.4867 0.079(10) Uiso 1 1 calc R
H13C H 0.4094 0.2440 0.5210 0.060(8) Uiso 1 1 calc R
C14 C 0.5225(3) 0.34442(16) 0.3934(2) 0.0592(7) Uani 1 1 d .
H14A H 0.5999 0.3227 0.4497 0.065(8) Uiso 1 1 calc R
H14B H 0.4889 0.3971 0.4156 0.072(9) Uiso 1 1 calc R
H14C H 0.5573 0.3536 0.3307 0.066(9) Uiso 1 1 calc R
C15 C 0.3529(2) 0.00899(14) 0.19620(17) 0.0379(5) Uani 1 1 d .
H15 H 0.2553 0.0067 0.2080 0.041(6) Uiso 1 1 calc R
C16 C 0.4303(3) -0.07212(15) 0.2363(2) 0.0484(6) Uani 1 1 d .
H16A H 0.5279 -0.0697 0.2286 0.056(8) Uiso 1 1 calc R
H16B H 0.3804 -0.1189 0.1956 0.056(8) Uiso 1 1 calc R
H16C H 0.4320 -0.0796 0.3103 0.077(10) Uiso 1 1 calc R
C17 C 0.3394(3) 0.01975(18) 0.07798(19) 0.0545(7) Uani 1 1 d .
H17A H 0.2860 0.0705 0.0533 0.060(8) Uiso 1 1 calc R
H17B H 0.2893 -0.0281 0.0401 0.075(9) Uiso 1 1 calc R
H17C H 0.4344 0.0237 0.0654 0.075(10) Uiso 1 1 calc R
C20 C 0.8205(2) 0.07118(13) 0.49515(16) 0.0331(4) Uani 1 1 d .
C21 C 0.7898(2) 0.02066(13) 0.40219(17) 0.0333(4) Uani 1 1 d .
C22 C 0.7815(2) 0.07532(14) 0.31434(17) 0.0350(4) Uani 1 1 d .
C23 C 0.8073(2) 0.15822(13) 0.35198(18) 0.0357(5) Uani 1 1 d .
C24 C 0.8325(2) 0.15685(13) 0.46398(17) 0.0349(4) Uani 1 1 d .
C25 C 0.8501(3) 0.03761(19) 0.60616(19) 0.0504(6) Uani 1 1 d .
H25A H 0.7778 -0.0037 0.6105 0.073(9) Uiso 1 1 calc R
H25B H 0.8472 0.0833 0.6547 0.079(10) Uiso 1 1 calc R
H25C H 0.9442 0.0116 0.6248 0.088(11) Uiso 1 1 calc R
C26 C 0.7853(3) -0.07352(14) 0.4030(2) 0.0517(6) Uani 1 1 d .
H26A H 0.7730 -0.0944 0.3315 0.073(10) Uiso 1 1 calc R
H26B H 0.7055 -0.0920 0.4303 0.079(10) Uiso 1 1 calc R
H26C H 0.8744 -0.0950 0.4476 0.073(9) Uiso 1 1 calc R
C27 C 0.7586(3) 0.0508(2) 0.20042(19) 0.0556(7) Uani 1 1 d .
H27A H 0.8483 0.0560 0.1798 0.066(9) Uiso 1 1 calc R
H27B H 0.6872 0.0873 0.1567 0.077(10) Uiso 1 1 calc R
H27C H 0.7255 -0.0068 0.1911 0.088(11) Uiso 1 1 calc R
C28 C 0.8116(3) 0.23415(17) 0.2849(2) 0.0588(7) Uani 1 1 d .
H28A H 0.8095 0.2844 0.3263 0.097(12) Uiso 1 1 calc R
H28B H 0.7291 0.2337 0.2244 0.105(13) Uiso 1 1 calc R
H28C H 0.8991 0.2334 0.2607 0.104(13) Uiso 1 1 calc R
C29 C 0.8890(3) 0.22873(17) 0.5368(2) 0.0553(7) Uani 1 1 d .
H29A H 0.9918 0.2337 0.5455 0.070(9) Uiso 1 1 calc R
H29B H 0.8693 0.2187 0.6051 0.077(10) Uiso 1 1 calc R
H29C H 0.8424 0.2803 0.5069 0.065(9) Uiso 1 1 calc R

loop_
_atom_site_aniso_label
_atom_site_aniso_U_11
_atom_site_aniso_U_22
_atom_site_aniso_U_33
_atom_site_aniso_U_23
_atom_site_aniso_U_13
_atom_site_aniso_U_12
Mo1 0.02434(9) 0.03010(9) 0.02939(9) 0.00454(7) 0.00753(6) 0.00305(7)
N1 0.0224(7) 0.0339(9) 0.0297(8) 0.0013(6) 0.0074(6) 0.0021(6)
N11 0.0357(9) 0.0331(9) 0.0334(9) 0.0025(7) 0.0042(7) 0.0081(7)
N12 0.0328(9) 0.0360(9) 0.0310(8) -0.0006(7) 0.0044(7) 0.0004(7)
C10 0.0335(11) 0.0412(12) 0.0289(10) 0.0085(8) 0.0061(8) 0.0043(9)
C11 0.0343(12) 0.0569(15) 0.0485(14) 0.0055(12) 0.0023(10) 0.0079(11)
C12 0.0452(13) 0.0359(12) 0.0449(12) 0.0049(10) 0.0077(10) 0.0149(10)
C13 0.081(2) 0.0567(17) 0.0581(17) 0.0030(13) 0.0303(16) 0.0254(16)
C14 0.0616(17) 0.0363(13) 0.0743(19) -0.0065(12) 0.0069(15) 0.0073(12)
C15 0.0340(11) 0.0433(12) 0.0352(11) -0.0035(9) 0.0063(9) -0.0058(9)
C16 0.0456(14) 0.0384(12) 0.0577(15) -0.0082(11) 0.0064(11) -0.0070(10)
C17 0.0650(17) 0.0588(17) 0.0376(13) -0.0082(11) 0.0089(12) -0.0130(14)
C20 0.0230(9) 0.0396(11) 0.0364(11) 0.0072(9) 0.0069(8) 0.0034(8)
C21 0.0242(9) 0.0300(10) 0.0474(12) 0.0019(9) 0.0119(9) 0.0019(8)
C22 0.0264(10) 0.0432(12) 0.0380(11) -0.0029(9) 0.0126(8) -0.0009(9)
C23 0.0287(10) 0.0363(11) 0.0447(12) 0.0084(9) 0.0143(9) 0.0007(8)
C24 0.0272(10) 0.0351(11) 0.0422(11) -0.0039(9) 0.0080(9) 0.0003(8)
C25 0.0337(12) 0.0760(18) 0.0407(13) 0.0196(13) 0.0080(10) 0.0091(12)
C26 0.0367(13) 0.0322(12) 0.085(2) 0.0018(12) 0.0135(13) 0.0037(10)
C27 0.0520(15) 0.078(2) 0.0409(13) -0.0110(13) 0.0200(12) -0.0040(14)
C28 0.0568(17) 0.0503(16) 0.0748(19) 0.0276(14) 0.0270(15) 0.0010(12)
C29 0.0442(14) 0.0494(15) 0.0684(18) -0.0197(13) 0.0067(13) -0.0028(12)

loop_
_atom_type_symbol
_atom_type_description
_atom_type_scat_dispersion_real
_atom_type_scat_dispersion_imag
_atom_type_scat_source
C C 0.0033 0.0016 'International Tables Vol C Tables 4.2.6.8 and 6.1.1.4'
H H 0.0000 0.0000 'International Tables Vol C Tables 4.2.6.8 and 6.1.1.4'
N N 0.0061 0.0033 'International Tables Vol C Tables 4.2.6.8 and 6.1.1.4'
Mo Mo -1.6832 0.6857 'International Tables Vol C Tables 4.2.6.8 and 6.1.1.4'

loop_
_geom_angle_atom_site_label_1
_geom_angle_atom_site_label_2
_geom_angle_atom_site_label_3
_geom_angle
_geom_angle_site_symmetry_1
N1 Mo1 N11 110.75(7) .
N1 Mo1 N12 88.64(7) .
N11 Mo1 N12 60.50(7) .
N1 Mo1 C20 91.56(7) .
N11 Mo1 C20 149.29(7) .
N12 Mo1 C20 143.97(7) .
N1 Mo1 C21 92.45(7) .
N11 Mo1 C21 152.52(7) .
N12 Mo1 C21 107.40(7) .
C20 Mo1 C21 36.58(8) .
N1 Mo1 C24 123.74(7) .
N11 Mo1 C24 113.27(7) .
N12 Mo1 C24 143.84(7) .
C20 Mo1 C24 36.71(7) .
C21 Mo1 C24 60.34(7) .
N1 Mo1 C22 124.33(7) .
N11 Mo1 C22 117.05(7) .
N12 Mo1 C22 91.05(7) .
C20 Mo1 C22 59.66(7) .
C21 Mo1 C22 35.60(7) .
C24 Mo1 C22 58.67(7) .
N1 Mo1 C23 149.64(7) .
N11 Mo1 C23 99.54(7) .
N12 Mo1 C23 108.68(7) .
C20 Mo1 C23 59.66(7) .
C21 Mo1 C23 59.06(7) .
C24 Mo1 C23 35.17(7) .
C22 Mo1 C23 34.51(7) .
N1 Mo1 H1 82.1(9) .
N11 Mo1 H1 83.5(9) .
N12 Mo1 H1 136.7(9) .
C20 Mo1 H1 78.8(9) .
C21 Mo1 H1 115.2(9) .
C24 Mo1 H1 70.1(9) .
C22 Mo1 H1 128.7(9) .
C23 Mo1 H1 99.8(9) .
N1 N1 Mo1 166.44(19) 3_656
C10 N11 C12 122.27(18) .
C10 N11 Mo1 93.83(13) .
C12 N11 Mo1 136.21(14) .
C10 N12 C15 121.79(18) .
C10 N12 Mo1 90.02(12) .
C15 N12 Mo1 140.26(14) .
N12 C10 N11 111.16(18) .
N12 C10 C11 124.8(2) .
N11 C10 C11 123.8(2) .
C10 C11 H11A 109.5 .
C10 C11 H11B 109.5 .
H11A C11 H11B 109.5 .
C10 C11 H11C 109.5 .
H11A C11 H11C 109.5 .
H11B C11 H11C 109.5 .
N11 C12 C14 109.34(19) .
N11 C12 C13 112.06(19) .
C14 C12 C13 111.2(2) .
N11 C12 H12 108.0 .
C14 C12 H12 108.0 .
C13 C12 H12 108.0 .
C12 C13 H13A 109.5 .
C12 C13 H13B 109.5 .
H13A C13 H13B 109.5 .
C12 C13 H13C 109.5 .
H13A C13 H13C 109.5 .
H13B C13 H13C 109.5 .
C12 C14 H14A 109.5 .
C12 C14 H14B 109.5 .
H14A C14 H14B 109.5 .
C12 C14 H14C 109.5 .
H14A C14 H14C 109.5 .
H14B C14 H14C 109.5 .
N12 C15 C16 109.99(17) .
N12 C15 C17 110.44(18) .
C16 C15 C17 110.8(2) .
N12 C15 H15 108.5 .
C16 C15 H15 108.5 .
C17 C15 H15 108.5 .
C15 C16 H16A 109.5 .
C15 C16 H16B 109.5 .
H16A C16 H16B 109.5 .
C15 C16 H16C 109.5 .
H16A C16 H16C 109.5 .
H16B C16 H16C 109.5 .
C15 C17 H17A 109.5 .
C15 C17 H17B 109.5 .
H17A C17 H17B 109.5 .
C15 C17 H17C 109.5 .
H17A C17 H17C 109.5 .
H17B C17 H17C 109.5 .
C21 C20 C24 108.05(18) .
C21 C20 C25 124.7(2) .
C24 C20 C25 127.0(2) .
C21 C20 Mo1 73.54(11) .
C24 C20 Mo1 74.34(12) .
C25 C20 Mo1 122.84(14) .
C20 C21 C22 107.33(18) .
C20 C21 C26 124.0(2) .
C22 C21 C26 128.3(2) .
C20 C21 Mo1 69.88(11) .
C22 C21 Mo1 75.08(11) .
C26 C21 Mo1 125.54(15) .
C23 C22 C21 108.81(18) .
C23 C22 C27 124.0(2) .
C21 C22 C27 127.1(2) .
C23 C22 Mo1 73.39(12) .
C21 C22 Mo1 69.31(11) .
C27 C22 Mo1 126.20(15) .
C22 C23 C24 108.30(18) .
C22 C23 C28 125.5(2) .
C24 C23 C28 126.2(2) .
C22 C23 Mo1 72.10(11) .
C24 C23 Mo1 69.78(11) .
C28 C23 Mo1 125.25(16) .
C23 C24 C20 107.51(18) .
C23 C24 C29 125.5(2) .
C20 C24 C29 126.0(2) .
C23 C24 Mo1 75.06(12) .
C20 C24 Mo1 68.95(11) .
C29 C24 Mo1 130.19(16) .
C20 C25 H25A 109.5 .
C20 C25 H25B 109.5 .
H25A C25 H25B 109.5 .
C20 C25 H25C 109.5 .
H25A C25 H25C 109.5 .
H25B C25 H25C 109.5 .
C21 C26 H26A 109.5 .
C21 C26 H26B 109.5 .
H26A C26 H26B 109.5 .
C21 C26 H26C 109.5 .
H26A C26 H26C 109.5 .
H26B C26 H26C 109.5 .
C22 C27 H27A 109.5 .
C22 C27 H27B 109.5 .
H27A C27 H27B 109.5 .
C22 C27 H27C 109.5 .
H27A C27 H27C 109.5 .
H27B C27 H27C 109.5 .
C23 C28 H28A 109.5 .
C23 C28 H28B 109.5 .
H28A C28 H28B 109.5 .
C23 C28 H28C 109.5 .
H28A C28 H28C 109.5 .
H28B C28 H28C 109.5 .
C24 C29 H29A 109.5 .
C24 C29 H29B 109.5 .
H29A C29 H29B 109.5 .
C24 C29 H29C 109.5 .
H29A C29 H29C 109.5 .
H29B C29 H29C 109.5 .

loop_
_geom_bond_atom_site_label_1
_geom_bond_atom_site_label_2
_geom_bond_distance
_geom_bond_site_symmetry_2
Mo1 N1 1.8999(15) .
Mo1 N11 2.1285(16) .
Mo1 N12 2.2288(17) .
Mo1 C20 2.2451(19) .
Mo1 C21 2.2931(19) .
Mo1 C24 2.316(2) .
Mo1 C22 2.3685(19) .
Mo1 C23 2.385(2) .
Mo1 H1 1.70(3) .
N1 N1 1.188(3) 3_656
N11 C10 1.342(3) .
N11 C12 1.465(3) .
N12 C10 1.321(3) .
N12 C15 1.464(3) .
C10 C11 1.511(3) .
C11 H11A 0.9700 .
C11 H11B 0.9700 .
C11 H11C 0.9700 .
C12 C14 1.506(4) .
C12 C13 1.522(3) .
C12 H12 0.9900 .
C13 H13A 0.9700 .
C13 H13B 0.9700 .
C13 H13C 0.9700 .
C14 H14A 0.9700 .
C14 H14B 0.9700 .
C14 H14C 0.9700 .
C15 C16 1.518(3) .
C15 C17 1.527(3) .
C15 H15 0.9900 .
C16 H16A 0.9700 .
C16 H16B 0.9700 .
C16 H16C 0.9700 .
C17 H17A 0.9700 .
C17 H17B 0.9700 .
C17 H17C 0.9700 .
C20 C21 1.425(3) .
C20 C24 1.438(3) .
C20 C25 1.504(3) .
C21 C22 1.427(3) .
C21 C26 1.502(3) .
C22 C23 1.410(3) .
C22 C27 1.500(3) .
C23 C24 1.422(3) .
C23 C28 1.501(3) .
C24 C29 1.502(3) .
C25 H25A 0.9700 .
C25 H25B 0.9700 .
C25 H25C 0.9700 .
C26 H26A 0.9700 .
C26 H26B 0.9700 .
C26 H26C 0.9700 .
C27 H27A 0.9700 .
C27 H27B 0.9700 .
C27 H27C 0.9700 .
C28 H28A 0.9700 .
C28 H28B 0.9700 .
C28 H28C 0.9700 .
C29 H29A 0.9700 .
C29 H29B 0.9700 .
C29 H29C 0.9700 .

loop_
_geom_torsion_atom_site_label_1
_geom_torsion_atom_site_label_2
_geom_torsion_atom_site_label_3
_geom_torsion_atom_site_label_4
_geom_torsion
_geom_torsion_site_symmetry_4
N11 Mo1 N1 N1 -175.1(9) 3_656
N12 Mo1 N1 N1 127.3(9) 3_656
C20 Mo1 N1 N1 -16.7(9) 3_656
C21 Mo1 N1 N1 19.9(9) 3_656
C24 Mo1 N1 N1 -35.6(9) 3_656
C22 Mo1 N1 N1 36.9(9) 3_656
C23 Mo1 N1 N1 0.9(10) 3_656
N1 Mo1 N11 C10 -63.17(14) .
N12 Mo1 N11 C10 12.74(11) .
C20 Mo1 N11 C10 162.83(14) .
C21 Mo1 N11 C10 82.68(19) .
C24 Mo1 N11 C10 152.78(12) .
C22 Mo1 N11 C10 87.36(14) .
C23 Mo1 N11 C10 118.89(13) .
N1 Mo1 N11 C12 84.3(2) .
N12 Mo1 N11 C12 160.2(2) .
C20 Mo1 N11 C12 -49.7(3) .
C21 Mo1 N11 C12 -129.9(2) .
C24 Mo1 N11 C12 -59.8(2) .
C22 Mo1 N11 C12 -125.2(2) .
C23 Mo1 N11 C12 -93.6(2) .
N1 Mo1 N12 C10 101.95(13) .
N11 Mo1 N12 C10 -12.93(12) .
C20 Mo1 N12 C10 -167.27(13) .
C21 Mo1 N12 C10 -165.91(12) .
C24 Mo1 N12 C10 -102.65(15) .
C22 Mo1 N12 C10 -133.74(13) .
C23 Mo1 N12 C10 -103.48(13) .
N1 Mo1 N12 C15 -43.6(2) .
N11 Mo1 N12 C15 -158.5(2) .
C20 Mo1 N12 C15 47.2(3) .
C21 Mo1 N12 C15 48.5(2) .
C24 Mo1 N12 C15 111.8(2) .
C22 Mo1 N12 C15 80.7(2) .
C23 Mo1 N12 C15 111.0(2) .
C15 N12 C10 N11 174.15(18) .
Mo1 N12 C10 N11 19.33(17) .
C15 N12 C10 C11 -1.0(3) .
Mo1 N12 C10 C11 -155.83(19) .
C12 N11 C10 N12 -174.21(18) .
Mo1 N11 C10 N12 -20.33(17) .
C12 N11 C10 C11 1.0(3) .
Mo1 N11 C10 C11 154.89(19) .
C10 N11 C12 C14 -153.1(2) .
Mo1 N11 C12 C14 66.3(3) .
C10 N11 C12 C13 83.1(3) .
Mo1 N11 C12 C13 -57.5(3) .
C10 N12 C15 C16 -152.2(2) .
Mo1 N12 C15 C16 -13.9(3) .
C10 N12 C15 C17 85.2(3) .
Mo1 N12 C15 C17 -136.5(2) .
N1 Mo1 C20 C21 92.01(12) .
N11 Mo1 C20 C21 -130.29(15) .
N12 Mo1 C20 C21 2.18(18) .
C24 Mo1 C20 C21 -114.72(17) .
C22 Mo1 C20 C21 -37.61(11) .
C23 Mo1 C20 C21 -77.82(13) .
N1 Mo1 C20 C24 -153.27(12) .
N11 Mo1 C20 C24 -15.6(2) .
N12 Mo1 C20 C24 116.90(14) .
C21 Mo1 C20 C24 114.72(17) .
C22 Mo1 C20 C24 77.11(13) .
C23 Mo1 C20 C24 36.90(12) .
N1 Mo1 C20 C25 -29.0(2) .
N11 Mo1 C20 C25 108.7(2) .
N12 Mo1 C20 C25 -118.9(2) .
C21 Mo1 C20 C25 -121.0(2) .
C24 Mo1 C20 C25 124.2(3) .
C22 Mo1 C20 C25 -158.6(2) .
C23 Mo1 C20 C25 161.1(2) .
C24 C20 C21 C22 -0.6(2) .
C25 C20 C21 C22 -174.77(19) .
Mo1 C20 C21 C22 66.33(14) .
C24 C20 C21 C26 173.12(19) .
C25 C20 C21 C26 -1.1(3) .
Mo1 C20 C21 C26 -120.0(2) .
C24 C20 C21 Mo1 -66.91(14) .
C25 C20 C21 Mo1 118.9(2) .
N1 Mo1 C21 C20 -89.32(12) .
N11 Mo1 C21 C20 122.39(16) .
N12 Mo1 C21 C20 -178.66(11) .
C24 Mo1 C21 C20 38.67(12) .
C22 Mo1 C21 C20 115.21(17) .
C23 Mo1 C21 C20 79.60(13) .
N1 Mo1 C21 C22 155.47(12) .
N11 Mo1 C21 C22 7.2(2) .
N12 Mo1 C21 C22 66.13(13) .
C20 Mo1 C21 C22 -115.21(17) .
C24 Mo1 C21 C22 -76.54(13) .
C23 Mo1 C21 C22 -35.61(12) .
N1 Mo1 C21 C26 28.7(2) .
N11 Mo1 C21 C26 -119.5(2) .
N12 Mo1 C21 C26 -60.6(2) .
C20 Mo1 C21 C26 118.1(3) .
C24 Mo1 C21 C26 156.7(2) .
C22 Mo1 C21 C26 -126.7(3) .
C23 Mo1 C21 C26 -162.3(2) .
C20 C21 C22 C23 0.3(2) .
C26 C21 C22 C23 -173.1(2) .
Mo1 C21 C22 C23 63.16(14) .
C20 C21 C22 C27 176.7(2) .
C26 C21 C22 C27 3.4(4) .
Mo1 C21 C22 C27 -120.4(2) .
C20 C21 C22 Mo1 -62.87(13) .
C26 C21 C22 Mo1 123.8(2) .
N1 Mo1 C22 C23 -148.33(12) .
N11 Mo1 C22 C23 65.53(14) .
N12 Mo1 C22 C23 122.60(13) .
C20 Mo1 C22 C23 -79.52(13) .
C21 Mo1 C22 C23 -118.19(18) .
C24 Mo1 C22 C23 -36.51(12) .
N1 Mo1 C22 C21 -30.14(15) .
N11 Mo1 C22 C21 -176.29(11) .
N12 Mo1 C22 C21 -119.22(12) .
C20 Mo1 C22 C21 38.66(12) .
C24 Mo1 C22 C21 81.68(13) .
C23 Mo1 C22 C21 118.19(18) .
N1 Mo1 C22 C27 91.3(2) .
N11 Mo1 C22 C27 -54.8(2) .
N12 Mo1 C22 C27 2.3(2) .
C20 Mo1 C22 C27 160.2(2) .
C21 Mo1 C22 C27 121.5(3) .
C24 Mo1 C22 C27 -156.8(2) .
C23 Mo1 C22 C27 -120.3(3) .
C21 C22 C23 C24 0.1(2) .
C27 C22 C23 C24 -176.5(2) .
Mo1 C22 C23 C24 60.70(14) .
C21 C22 C23 C28 178.4(2) .
C27 C22 C23 C28 1.9(3) .
Mo1 C22 C23 C28 -121.0(2) .
C21 C22 C23 Mo1 -60.59(14) .
C27 C22 C23 Mo1 122.8(2) .
N1 Mo1 C23 C22 59.1(2) .
N11 Mo1 C23 C22 -124.72(13) .
N12 Mo1 C23 C22 -62.77(13) .
C20 Mo1 C23 C22 79.53(13) .
C21 Mo1 C23 C22 36.75(12) .
C24 Mo1 C23 C22 118.08(18) .
N1 Mo1 C23 C24 -59.0(2) .
N11 Mo1 C23 C24 117.20(12) .
N12 Mo1 C23 C24 179.15(12) .
C20 Mo1 C23 C24 -38.55(12) .
C21 Mo1 C23 C24 -81.33(13) .
C22 Mo1 C23 C24 -118.08(18) .
N1 Mo1 C23 C28 -179.7(2) .
N11 Mo1 C23 C28 -3.5(2) .
N12 Mo1 C23 C28 58.5(2) .
C20 Mo1 C23 C28 -159.2(2) .
C21 Mo1 C23 C28 158.0(2) .
C24 Mo1 C23 C28 -120.7(3) .
C22 Mo1 C23 C28 121.2(3) .
C22 C23 C24 C20 -0.5(2) .
C28 C23 C24 C20 -178.8(2) .
Mo1 C23 C24 C20 61.70(13) .
C22 C23 C24 C29 168.8(2) .
C28 C23 C24 C29 -9.6(4) .
Mo1 C23 C24 C29 -129.1(2) .
C22 C23 C24 Mo1 -62.17(14) .
C28 C23 C24 Mo1 119.5(2) .
C21 C20 C24 C23 0.7(2) .
C25 C20 C24 C23 174.67(19) .
Mo1 C20 C24 C23 -65.72(14) .
C21 C20 C24 C29 -168.5(2) .
C25 C20 C24 C29 5.5(3) .
Mo1 C20 C24 C29 125.1(2) .
C21 C20 C24 Mo1 66.37(13) .
C25 C20 C24 Mo1 -119.6(2) .
N1 Mo1 C24 C23 148.61(12) .
N11 Mo1 C24 C23 -72.71(13) .
N12 Mo1 C24 C23 -1.36(19) .
C20 Mo1 C24 C23 115.87(17) .
C21 Mo1 C24 C23 77.34(13) .
C22 Mo1 C24 C23 35.82(12) .
N1 Mo1 C24 C20 32.73(15) .
N11 Mo1 C24 C20 171.42(11) .
N12 Mo1 C24 C20 -117.23(14) .
C21 Mo1 C24 C20 -38.53(12) .
C22 Mo1 C24 C20 -80.05(13) .
C23 Mo1 C24 C20 -115.87(17) .
N1 Mo1 C24 C29 -87.2(2) .
N11 Mo1 C24 C29 51.5(2) .
N12 Mo1 C24 C29 122.8(2) .
C20 Mo1 C24 C29 -119.9(3) .
C21 Mo1 C24 C29 -158.4(3) .
C22 Mo1 C24 C29 160.0(3) .
C23 Mo1 C24 C29 124.2(3) .
